data_2237661
loop_
_publ_author_name
'Cavallo, Gabriella'
'Metrangolo, Pierangelo'
'Pilati, Tullio'
'Resnati, Giuseppe'
'Terraneo, Giancarlo'
'Ursini, Maurizio'

_publ_section_title
;
 1,3-Bis(2,3,5,6-tetrafluoro-4-iodophenoxy)-2,2-bis[(2,3,5,6-tetrafluoro-4-iodophenoxy)methyl]propane
;
_journal_coeditor_code LH5584
_journal_issue 4
_journal_name_full 'Acta Crystallographica Section E'
_journal_page_first o579
_journal_page_last o580
_journal_paper_doi 10.1107/S1600536813007605
_journal_volume 69
_journal_year 2013
_chemical_formula_iupac 'C29 H8 F16 I4 O4'
_chemical_formula_moiety 'C29 H8 F16 I4 O4'
_chemical_formula_sum 'C29 H8 F16 I4 O4'
_chemical_formula_weight 1231.95
_chemical_name_systematic
1,3-Bis(2,3,5,6-tetrafluoro-4-iodophenoxy)-2,2-bis[(2,3,5,6-tetrafluoro-4-iodophenoxy)methyl]propane
_space_group_crystal_system monoclinic
_space_group_IT_number 14
_space_group_name_Hall '-P 2yn'
_space_group_name_H-M_alt 'P 1 21/n 1'
_symmetry_space_group_name_Hall '-P 2yn'
_symmetry_space_group_name_H-M 'P 1 21/n 1'
_atom_sites_solution_hydrogens difmap
_atom_sites_solution_primary direct
_atom_sites_solution_secondary difmap
_audit_creation_method SHELXL-2012
_cell_angle_alpha 90
_cell_angle_beta 92.745(12)
_cell_angle_gamma 90
_cell_formula_units_Z 4
_cell_length_a 7.9716(9)
_cell_length_b 20.665(3)
_cell_length_c 20.194(4)
_cell_measurement_reflns_used 8992
_cell_measurement_temperature 90(2)
_cell_measurement_theta_max 30.026
_cell_measurement_theta_min 2.217
_cell_volume 3322.8(9)
_computing_cell_refinement 'SAINT (Bruker, 1998)'
_computing_data_collection 'SMART (Bruker, 1998)'
_computing_data_reduction 'SAINT (Bruker, 1998)'
_computing_molecular_graphics
;
ORTEP-3 for Windows
(Farrugia, 2012) and <i>Mercury</i> (Macrae <i>et al.</i>,
2006)
;
_computing_publication_material 'SHELXL2012 (Sheldrick, 2008)'
_computing_structure_refinement 'SHELXL2012 (Sheldrick, 2008)'
_computing_structure_solution 'SIR2002 (Burla <i>et al.</i>, 2003)'
_diffrn_ambient_temperature 90(2)
_diffrn_measured_fraction_theta_full 0.999
_diffrn_measured_fraction_theta_max 0.994
_diffrn_measurement_device_type 'Bruker APEX 2000 CCD area-detector'
_diffrn_measurement_method '\f and \w scans'
_diffrn_radiation_monochromator graphite
_diffrn_radiation_source 'fine-focus sealed tube'
_diffrn_radiation_type MoK\a
_diffrn_radiation_wavelength 0.71073
_diffrn_reflns_av_R_equivalents 0.0416
_diffrn_reflns_limit_h_max 11
_diffrn_reflns_limit_h_min -11
_diffrn_reflns_limit_k_max 25
_diffrn_reflns_limit_k_min -29
_diffrn_reflns_limit_l_max 28
_diffrn_reflns_limit_l_min -28
_diffrn_reflns_number 39668
_diffrn_reflns_theta_full 25.242
_diffrn_reflns_theta_max 30.106
_diffrn_reflns_theta_min 1.411
_exptl_absorpt_coefficient_mu 3.878
_exptl_absorpt_correction_T_max 1.000
_exptl_absorpt_correction_T_min 0.742
_exptl_absorpt_correction_type multi-scan
_exptl_absorpt_process_details '(SADABS; Bruker, 1998)'
_exptl_crystal_colour colourless
_exptl_crystal_density_diffrn 2.463
_exptl_crystal_description neddle
_exptl_crystal_F_000 2280
_exptl_crystal_size_max 0.340
_exptl_crystal_size_mid 0.060
_exptl_crystal_size_min 0.040
_refine_diff_density_max 2.083
_refine_diff_density_min -0.540
_refine_ls_extinction_method none
_refine_ls_goodness_of_fit_ref 1.038
_refine_ls_hydrogen_treatment refall
_refine_ls_matrix_type full
_refine_ls_number_parameters 510
_refine_ls_number_reflns 9728
_refine_ls_number_restraints 28
_refine_ls_restrained_S_all 1.037
_refine_ls_R_factor_all 0.0500
_refine_ls_R_factor_gt 0.0376
_refine_ls_shift/su_max 0.004
_refine_ls_shift/su_mean 0.000
_refine_ls_structure_factor_coef Fsqd
_refine_ls_weighting_details
;
 w=1/[\s^2^(Fo^2^)+(0.0456P)^2^+4.8626P]
 where P=(Fo^2^+2Fc^2^)/3
;
_refine_ls_weighting_scheme calc
_refine_ls_wR_factor_gt 0.0877
_refine_ls_wR_factor_ref 0.0928
_reflns_number_gt 7975
_reflns_number_total 9728
_reflns_threshold_expression I>2\s(I)
_cod_data_source_file lh5584.cif
_cod_data_source_block I
_cod_database_code 2237661
_cod_database_fobs_code 2237661
_shelx_space_group_comment
;
The symmetry employed for this shelxl refinement is uniquely defined
by the following loop, which should always be used as a source of
symmetry information in preference to the above space-group names.
They are only intended as comments.
;
_shelx_estimated_absorpt_t_min 0.352
_shelx_estimated_absorpt_t_max 0.860

loop_
_space_group_symop_operation_xyz
'x, y, z'
'-x+1/2, y+1/2, -z+1/2'
'-x, -y, -z'
'x-1/2, -y-1/2, z-1/2'

loop_
_atom_site_type_symbol
_atom_site_label
_atom_site_fract_x
_atom_site_fract_y
_atom_site_fract_z
_atom_site_U_iso_or_equiv
_atom_site_adp_type
_atom_site_calc_flag
_atom_site_occupancy
C C0 0.6874(4) 0.72962(16) 0.72029(16) 0.0128(6) Uani d 1
C C1 0.6616(4) 0.65897(17) 0.73747(18) 0.0154(7) Uani d 1
H H1A 0.662(5) 0.6502(19) 0.7821(10) 0.011(10) Uiso d 1
H H1B 0.566(4) 0.644(2) 0.716(2) 0.026(12) Uiso d 1
O O1 0.7997(3) 0.62098(12) 0.71393(12) 0.0184(5) Uani d 1
C C2 0.8909(5) 0.58713(16) 0.76047(17) 0.0152(7) Uani d 1
C C3 1.0636(5) 0.59535(18) 0.76558(17) 0.0183(7) Uani d 1
C C4 1.1616(5) 0.56147(19) 0.81117(18) 0.0201(7) Uani d 1
C C5 1.0932(5) 0.51753(19) 0.85359(17) 0.0198(7) Uani d 1
C C6 0.9202(5) 0.50767(18) 0.84804(18) 0.0207(7) Uani d 1
C C7 0.8215(5) 0.54139(18) 0.80207(18) 0.0175(7) Uani d 1
F F1 1.1365(3) 0.63721(11) 0.72512(11) 0.0240(5) Uani d 1
F F2 1.3281(3) 0.57269(12) 0.81383(12) 0.0256(5) Uani d 1
F F3 0.8473(3) 0.46500(12) 0.88729(12) 0.0293(5) Uani d 1
F F4 0.6556(3) 0.53013(11) 0.79721(12) 0.0224(5) Uani d 1
I I1 1.24282(4) 0.47021(2) 0.92510(2) 0.03126(8) Uani d 1
C C8 0.8473(4) 0.75684(17) 0.75458(16) 0.0135(6) Uani d 1
H H8A 0.940(4) 0.7406(19) 0.7350(18) 0.013(10) Uiso d 1
H H8B 0.857(5) 0.8008(10) 0.7508(19) 0.012(10) Uiso d 1
C C9 0.9445(4) 0.78098(18) 0.86461(16) 0.0157(7) Uani d 1
C C10 0.8797(4) 0.82522(18) 0.90826(17) 0.0171(7) Uani d 1
C C11 0.9831(5) 0.86081(18) 0.95143(17) 0.0176(7) Uani d 1
C C12 1.1559(5) 0.85353(17) 0.95290(16) 0.0170(7) Uani d 1
C C13 1.2210(5) 0.80928(18) 0.90966(17) 0.0173(7) Uani d 1
C C14 1.1183(5) 0.77370(18) 0.86650(17) 0.0168(7) Uani d 1
O O2 0.8390(3) 0.74463(13) 0.82499(12) 0.0192(5) Uani d 1
F F5 0.7123(3) 0.83272(12) 0.90892(11) 0.0241(5) Uani d 1
F F6 0.9105(3) 0.90175(12) 0.99275(12) 0.0279(5) Uani d 1
F F7 1.3870(3) 0.80009(12) 0.90866(11) 0.0249(5) Uani d 1
F F8 1.1877(3) 0.73036(12) 0.82613(11) 0.0239(5) Uani d 1
I I2 1.31029(4) 0.90660(2) 1.01837(2) 0.02597(7) Uani d 1
C C15 0.7072(5) 0.73904(19) 0.64589(17) 0.0161(7) Uani d 1
H H15A 0.714(5) 0.7818(10) 0.6374(19) 0.010(9) Uiso d 1
H H15B 0.803(4) 0.721(2) 0.633(2) 0.024(12) Uiso d 1
O O3 0.5646(3) 0.70967(12) 0.60950(12) 0.0186(5) Uani d 1
C C16 0.4631(4) 0.74785(18) 0.57170(16) 0.0157(7) Uani d 1
C C17 0.5163(4) 0.79214(18) 0.52491(17) 0.0164(7) Uani d 1
C C18 0.4019(5) 0.82563(18) 0.48473(16) 0.0166(7) Uani d 1
C C19 0.2301(5) 0.81733(18) 0.48965(17) 0.0175(7) Uani d 1
C C20 0.1772(4) 0.77314(19) 0.53568(18) 0.0179(7) Uani d 1
C C21 0.2898(5) 0.73955(18) 0.57590(17) 0.0182(7) Uani d 1
F F9 0.6814(3) 0.80003(12) 0.51691(11) 0.0226(5) Uani d 1
F F10 0.4615(3) 0.86711(12) 0.44021(11) 0.0256(5) Uani d 1
F F11 0.0129(3) 0.76437(13) 0.54335(12) 0.0295(5) Uani d 1
F F12 0.2283(3) 0.69714(12) 0.61902(11) 0.0278(5) Uani d 1
I I3 0.05865(3) 0.87228(2) 0.43353(2) 0.02431(7) Uani d 1
I I4 0.07305(3) 1.02190(2) 0.86697(2) 0.02284(7) Uani d 1
C C22 0.5324(4) 0.76548(17) 0.74305(17) 0.0145(6) Uani d 1
H H22A 0.436(3) 0.7464(17) 0.7253(18) 0.009(9) Uiso d 1
H H22B 0.530(5) 0.7641(19) 0.7882(10) 0.011(10) Uiso d 1
O O4 0.5447(3) 0.83249(12) 0.72219(13) 0.0195(5) Uani d 1
C C23 0.4392(5) 0.87347(17) 0.75274(18) 0.0163(7) Uani d 1
C C24 0.2667(5) 0.87194(16) 0.74154(18) 0.0161(7) Uani d 1
C C25 0.1639(4) 0.91486(17) 0.77298(18) 0.0161(7) Uani d 1
C C26 0.2294(5) 0.96073(16) 0.81658(17) 0.0156(7) Uani d 1
C C27 0.4023(5) 0.96312(17) 0.82737(18) 0.0177(7) Uani d 1
C C28 0.5057(5) 0.92034(18) 0.79581(18) 0.0181(7) Uani d 1
F F13 0.1975(3) 0.82806(10) 0.69915(11) 0.0214(5) Uani d 1
F F14 -0.0017(3) 0.91053(11) 0.76005(12) 0.0223(5) Uani d 1
F F15 0.4729(3) 1.00702(11) 0.86817(11) 0.0243(5) Uani d 1
F F16 0.6725(3) 0.92467(12) 0.80682(12) 0.0250(5) Uani d 1

loop_
_atom_site_aniso_label
_atom_site_aniso_U_11
_atom_site_aniso_U_22
_atom_site_aniso_U_33
_atom_site_aniso_U_12
_atom_site_aniso_U_13
_atom_site_aniso_U_23
C0 0.0116(16) 0.0115(15) 0.0148(14) 0.0032(12) -0.0027(12) -0.0006(12)
C1 0.0133(17) 0.0122(16) 0.0205(16) 0.0006(13) -0.0013(13) -0.0027(12)
O1 0.0207(13) 0.0171(13) 0.0174(12) 0.0100(10) -0.0006(10) -0.0018(9)
C2 0.0187(17) 0.0102(15) 0.0167(15) 0.0028(13) -0.0003(13) -0.0027(12)
C3 0.0203(18) 0.0180(18) 0.0168(15) 0.0021(14) 0.0032(13) -0.0026(13)
C4 0.0168(18) 0.0224(19) 0.0208(17) 0.0005(15) -0.0022(14) -0.0037(14)
C5 0.0202(19) 0.0208(19) 0.0176(16) 0.0060(15) -0.0059(14) -0.0017(13)
C6 0.028(2) 0.0130(17) 0.0214(17) -0.0007(15) 0.0034(15) 0.0003(13)
C7 0.0169(17) 0.0145(16) 0.0210(16) 0.0040(13) -0.0009(13) -0.0038(13)
F1 0.0238(12) 0.0220(12) 0.0269(11) -0.0029(9) 0.0090(9) 0.0019(9)
F2 0.0147(11) 0.0311(13) 0.0305(12) 0.0014(9) -0.0038(9) -0.0026(10)
F3 0.0316(14) 0.0233(12) 0.0329(13) -0.0021(10) -0.0005(10) 0.0100(10)
F4 0.0168(11) 0.0186(11) 0.0312(12) -0.0034(9) -0.0031(9) 0.0004(9)
I1 0.03263(16) 0.02794(15) 0.03187(14) 0.00387(11) -0.01244(11) 0.00821(11)
C8 0.0131(16) 0.0148(16) 0.0125(14) -0.0018(13) -0.0006(12) 0.0000(12)
C9 0.0155(17) 0.0180(17) 0.0133(14) -0.0061(13) -0.0038(12) 0.0021(12)
C10 0.0129(17) 0.0216(18) 0.0167(15) -0.0009(14) -0.0011(12) 0.0056(13)
C11 0.0226(19) 0.0170(17) 0.0131(14) 0.0009(14) -0.0006(13) -0.0003(12)
C12 0.0221(18) 0.0147(16) 0.0139(15) -0.0053(14) -0.0041(13) 0.0009(12)
C13 0.0143(17) 0.0223(18) 0.0150(15) -0.0040(14) -0.0028(12) 0.0011(13)
C14 0.0186(18) 0.0164(17) 0.0154(15) -0.0024(14) 0.0002(13) -0.0005(12)
O2 0.0203(13) 0.0232(14) 0.0136(11) -0.0096(11) -0.0045(9) 0.0005(10)
F5 0.0120(10) 0.0334(13) 0.0269(11) 0.0013(9) 0.0000(9) 0.0007(10)
F6 0.0315(14) 0.0274(13) 0.0248(11) 0.0041(10) 0.0015(10) -0.0110(10)
F7 0.0136(11) 0.0354(14) 0.0254(11) -0.0012(10) -0.0026(9) -0.0015(10)
F8 0.0204(12) 0.0301(13) 0.0213(10) 0.0025(10) 0.0017(9) -0.0077(9)
I2 0.03197(15) 0.02485(14) 0.02000(12) -0.01119(11) -0.01007(10) -0.00024(9)
C15 0.0126(16) 0.0210(18) 0.0142(15) 0.0009(14) -0.0030(12) -0.0007(13)
O3 0.0176(13) 0.0178(13) 0.0195(12) -0.0019(10) -0.0090(10) 0.0009(10)
C16 0.0159(17) 0.0174(17) 0.0135(14) 0.0017(13) -0.0031(12) -0.0017(12)
C17 0.0142(17) 0.0191(17) 0.0157(15) -0.0009(13) -0.0006(12) -0.0040(13)
C18 0.0190(18) 0.0176(17) 0.0133(14) 0.0002(14) 0.0006(13) 0.0009(12)
C19 0.0176(17) 0.0168(17) 0.0179(15) 0.0031(14) -0.0018(13) -0.0022(13)
C20 0.0113(16) 0.0228(19) 0.0197(16) -0.0003(14) 0.0007(13) -0.0005(14)
C21 0.0210(18) 0.0195(18) 0.0139(15) -0.0001(14) 0.0002(13) 0.0036(13)
F9 0.0127(10) 0.0333(13) 0.0217(10) 0.0002(9) 0.0018(8) 0.0030(9)
F10 0.0238(12) 0.0287(13) 0.0243(11) -0.0037(10) 0.0005(9) 0.0107(9)
F11 0.0133(11) 0.0420(15) 0.0328(13) -0.0044(10) -0.0010(9) 0.0077(11)
F12 0.0380(14) 0.0234(12) 0.0228(11) -0.0044(10) 0.0108(10) 0.0116(9)
I3 0.02068(13) 0.02714(14) 0.02442(12) 0.00478(10) -0.00593(9) 0.00477(10)
I4 0.03133(15) 0.01636(12) 0.02106(12) 0.00833(10) 0.00373(10) -0.00080(9)
C22 0.0116(16) 0.0122(16) 0.0196(16) 0.0016(12) -0.0002(12) -0.0007(12)
O4 0.0197(13) 0.0116(12) 0.0280(13) 0.0049(10) 0.0093(11) 0.0035(10)
C23 0.0158(17) 0.0118(16) 0.0217(16) 0.0030(13) 0.0033(13) 0.0030(13)
C24 0.0168(17) 0.0092(15) 0.0222(16) -0.0006(13) 0.0007(13) -0.0015(12)
C25 0.0131(16) 0.0116(16) 0.0237(17) 0.0017(13) 0.0008(13) 0.0024(13)
C26 0.0195(18) 0.0105(15) 0.0170(15) 0.0018(13) 0.0025(13) 0.0018(12)
C27 0.0209(18) 0.0138(16) 0.0181(16) -0.0034(14) -0.0021(13) 0.0018(13)
C28 0.0157(17) 0.0134(16) 0.0247(17) -0.0003(13) -0.0035(14) 0.0049(13)
F13 0.0207(11) 0.0154(11) 0.0277(11) 0.0003(9) -0.0019(9) -0.0069(9)
F14 0.0136(11) 0.0179(11) 0.0352(12) 0.0022(9) 0.0002(9) -0.0023(9)
F15 0.0289(13) 0.0201(11) 0.0229(11) -0.0039(10) -0.0082(9) -0.0039(9)
F16 0.0112(11) 0.0255(12) 0.0377(13) -0.0007(9) -0.0045(9) 0.0058(10)

loop_
_atom_type_symbol
_atom_type_description
_atom_type_scat_dispersion_real
_atom_type_scat_dispersion_imag
_atom_type_scat_source
C C 0.0033 0.0016 'International Tables Vol C Tables 4.2.6.8 and 6.1.1.4'
H H 0.0000 0.0000 'International Tables Vol C Tables 4.2.6.8 and 6.1.1.4'
O O 0.0106 0.0060 'International Tables Vol C Tables 4.2.6.8 and 6.1.1.4'
F F 0.0171 0.0103 'International Tables Vol C Tables 4.2.6.8 and 6.1.1.4'
I I -0.4742 1.8119 'International Tables Vol C Tables 4.2.6.8 and 6.1.1.4'

loop_
_geom_angle_atom_site_label_1
_geom_angle_atom_site_label_2
_geom_angle_atom_site_label_3
_geom_angle
C1 C0 C8 111.7(3)
C1 C0 C15 111.6(3)
C8 C0 C15 106.0(3)
C1 C0 C22 106.1(3)
C8 C0 C22 110.7(3)
C15 C0 C22 110.8(3)
O1 C1 C0 109.4(3)
O1 C1 H1A 104(3)
C0 C1 H1A 115(3)
O1 C1 H1B 107(3)
C0 C1 H1B 109(3)
H1A C1 H1B 112(4)
C2 O1 C1 116.3(3)
O1 C2 C3 119.1(3)
O1 C2 C7 123.5(3)
C3 C2 C7 117.3(3)
F1 C3 C4 119.2(3)
F1 C3 C2 119.5(3)
C4 C3 C2 121.3(3)
F2 C4 C3 117.9(3)
F2 C4 C5 120.5(3)
C3 C4 C5 121.6(4)
C4 C5 C6 117.8(3)
C4 C5 I1 120.8(3)
C6 C5 I1 121.4(3)
F3 C6 C7 118.9(4)
F3 C6 C5 120.3(3)
C7 C6 C5 120.8(3)
F4 C7 C6 119.4(3)
F4 C7 C2 119.4(3)
C6 C7 C2 121.2(4)
O2 C8 C0 107.7(3)
O2 C8 H8A 116(3)
C0 C8 H8A 110(3)
O2 C8 H8B 105(2)
C0 C8 H8B 113(3)
H8A C8 H8B 105(4)
O2 C9 C10 120.0(3)
O2 C9 C14 122.9(3)
C10 C9 C14 117.0(3)
F5 C10 C11 119.6(3)
F5 C10 C9 118.9(3)
C11 C10 C9 121.5(3)
F6 C11 C10 117.8(3)
F6 C11 C12 121.0(3)
C10 C11 C12 121.2(3)
C13 C12 C11 117.5(3)
C13 C12 I2 121.5(3)
C11 C12 I2 121.0(3)
F7 C13 C14 118.2(3)
F7 C13 C12 120.3(3)
C14 C13 C12 121.5(3)
F8 C14 C13 119.2(3)
F8 C14 C9 119.5(3)
C13 C14 C9 121.3(3)
C9 O2 C8 115.2(3)
O3 C15 C0 109.1(3)
O3 C15 H15A 112(3)
C0 C15 H15A 109(2)
O3 C15 H15B 109(3)
C0 C15 H15B 111(3)
H15A C15 H15B 107(4)
C16 O3 C15 118.5(3)
O3 C16 C17 125.2(3)
O3 C16 C21 117.6(3)
C17 C16 C21 117.0(3)
F9 C17 C18 119.5(3)
F9 C17 C16 119.5(3)
C18 C17 C16 120.9(3)
F10 C18 C17 118.0(3)
F10 C18 C19 120.5(3)
C17 C18 C19 121.5(3)
C20 C19 C18 117.6(3)
C20 C19 I3 121.0(3)
C18 C19 I3 121.3(3)
F11 C20 C21 118.7(3)
F11 C20 C19 119.9(3)
C21 C20 C19 121.4(3)
F12 C21 C20 117.7(3)
F12 C21 C16 120.8(3)
C20 C21 C16 121.5(3)
O4 C22 C0 107.9(3)
O4 C22 H22A 111(2)
C0 C22 H22A 110(2)
O4 C22 H22B 109(3)
C0 C22 H22B 110(3)
H22A C22 H22B 108(3)
C23 O4 C22 114.2(3)
O4 C23 C24 122.8(3)
O4 C23 C28 119.5(3)
C24 C23 C28 117.7(3)
F13 C24 C25 119.3(3)
F13 C24 C23 119.6(3)
C25 C24 C23 121.1(3)
F14 C25 C26 120.7(3)
F14 C25 C24 118.0(3)
C26 C25 C24 121.3(3)
C25 C26 C27 117.9(3)
C25 C26 I4 120.9(3)
C27 C26 I4 121.2(3)
F15 C27 C28 118.4(3)
F15 C27 C26 120.6(3)
C28 C27 C26 121.0(3)
F16 C28 C27 119.3(3)
F16 C28 C23 119.7(3)
C27 C28 C23 121.0(3)

loop_
_geom_bond_atom_site_label_1
_geom_bond_atom_site_label_2
_geom_bond_distance
C0 C1 1.517(5)
C0 C8 1.528(5)
C0 C15 1.531(5)
C0 C22 1.531(5)
C1 O1 1.451(4)
C1 H1A 0.919(19)
C1 H1B 0.91(2)
O1 C2 1.355(4)
C2 C3 1.386(5)
C2 C7 1.396(5)
C3 F1 1.341(4)
C3 C4 1.371(5)
C4 F2 1.346(4)
C4 C5 1.379(5)
C5 C6 1.393(6)
C5 I1 2.073(4)
C6 F3 1.337(4)
C6 C7 1.377(5)
C7 F4 1.341(4)
C8 O2 1.449(4)
C8 H8A 0.920(19)
C8 H8B 0.915(19)
C9 O2 1.359(4)
C9 C10 1.387(5)
C9 C14 1.392(5)
C10 F5 1.344(4)
C10 C11 1.382(5)
C11 F6 1.339(4)
C11 C12 1.385(5)
C12 C13 1.382(5)
C12 I2 2.076(3)
C13 F7 1.338(4)
C13 C14 1.379(5)
C14 F8 1.348(4)
C15 O3 1.456(4)
C15 H15A 0.903(19)
C15 H15B 0.91(2)
O3 C16 1.342(4)
C16 C17 1.396(5)
C16 C21 1.399(5)
C17 F9 1.344(4)
C17 C18 1.378(5)
C18 F10 1.345(4)
C18 C19 1.389(5)
C19 C20 1.383(5)
C19 I3 2.072(4)
C20 F11 1.339(4)
C20 C21 1.370(5)
C21 F12 1.345(4)
I4 C26 2.076(3)
C22 O4 1.452(4)
C22 H22A 0.920(19)
C22 H22B 0.913(19)
O4 C23 1.362(4)
C23 C24 1.383(5)
C23 C28 1.390(5)
C24 F13 1.347(4)
C24 C25 1.383(5)
C25 F14 1.337(4)
C25 C26 1.379(5)
C26 C27 1.385(5)
C27 F15 1.332(4)
C27 C28 1.385(5)
C28 F16 1.340(4)

loop_
_geom_torsion_atom_site_label_1
_geom_torsion_atom_site_label_2
_geom_torsion_atom_site_label_3
_geom_torsion_atom_site_label_4
_geom_torsion
C8 C0 C1 O1 -62.5(3)
C15 C0 C1 O1 56.0(4)
C22 C0 C1 O1 176.8(3)
C0 C1 O1 C2 120.9(3)
C1 O1 C2 C3 -126.0(3)
C1 O1 C2 C7 57.3(4)
O1 C2 C3 F1 1.0(5)
C7 C2 C3 F1 177.8(3)
O1 C2 C3 C4 -179.0(3)
C7 C2 C3 C4 -2.1(5)
F1 C3 C4 F2 1.0(5)
C2 C3 C4 F2 -179.1(3)
F1 C3 C4 C5 -179.5(3)
C2 C3 C4 C5 0.4(6)
F2 C4 C5 C6 -179.5(3)
C3 C4 C5 C6 1.0(6)
F2 C4 C5 I1 2.5(5)
C3 C4 C5 I1 -177.0(3)
C4 C5 C6 F3 179.1(3)
I1 C5 C6 F3 -2.9(5)
C4 C5 C6 C7 -0.7(6)
I1 C5 C6 C7 177.4(3)
F3 C6 C7 F4 -0.8(5)
C5 C6 C7 F4 179.0(3)
F3 C6 C7 C2 179.1(3)
C5 C6 C7 C2 -1.1(6)
O1 C2 C7 F4 -0.9(5)
C3 C2 C7 F4 -177.6(3)
O1 C2 C7 C6 179.2(3)
C3 C2 C7 C6 2.4(5)
C1 C0 C8 O2 -54.2(4)
C15 C0 C8 O2 -176.0(3)
C22 C0 C8 O2 63.8(3)
O2 C9 C10 F5 -2.1(5)
C14 C9 C10 F5 -178.7(3)
O2 C9 C10 C11 177.0(3)
C14 C9 C10 C11 0.4(5)
F5 C10 C11 F6 0.1(5)
C9 C10 C11 F6 -178.9(3)
F5 C10 C11 C12 178.9(3)
C9 C10 C11 C12 -0.2(5)
F6 C11 C12 C13 178.6(3)
C10 C11 C12 C13 -0.1(5)
F6 C11 C12 I2 -0.8(5)
C10 C11 C12 I2 -179.5(3)
C11 C12 C13 F7 179.9(3)
I2 C12 C13 F7 -0.6(5)
C11 C12 C13 C14 0.1(5)
I2 C12 C13 C14 179.5(3)
F7 C13 C14 F8 1.3(5)
C12 C13 C14 F8 -178.9(3)
F7 C13 C14 C9 -179.7(3)
C12 C13 C14 C9 0.1(6)
O2 C9 C14 F8 2.2(5)
C10 C9 C14 F8 178.6(3)
O2 C9 C14 C13 -176.8(3)
C10 C9 C14 C13 -0.4(5)
C10 C9 O2 C8 115.1(4)
C14 C9 O2 C8 -68.6(4)
C0 C8 O2 C9 -162.0(3)
C1 C0 C15 O3 53.9(4)
C8 C0 C15 O3 175.7(3)
C22 C0 C15 O3 -64.1(4)
C0 C15 O3 C16 118.0(3)
C15 O3 C16 C17 50.0(5)
C15 O3 C16 C21 -134.8(3)
O3 C16 C17 F9 -2.1(5)
C21 C16 C17 F9 -177.3(3)
O3 C16 C17 C18 174.9(3)
C21 C16 C17 C18 -0.3(5)
F9 C17 C18 F10 -2.4(5)
C16 C17 C18 F10 -179.3(3)
F9 C17 C18 C19 177.7(3)
C16 C17 C18 C19 0.8(5)
F10 C18 C19 C20 178.9(3)
C17 C18 C19 C20 -1.2(5)
F10 C18 C19 I3 -4.0(5)
C17 C18 C19 I3 175.8(3)
C18 C19 C20 F11 178.6(3)
I3 C19 C20 F11 1.5(5)
C18 C19 C20 C21 1.2(5)
I3 C19 C20 C21 -175.9(3)
F11 C20 C21 F12 3.0(5)
C19 C20 C21 F12 -179.5(3)
F11 C20 C21 C16 -178.2(3)
C19 C20 C21 C16 -0.8(6)
O3 C16 C21 F12 3.5(5)
C17 C16 C21 F12 179.1(3)
O3 C16 C21 C20 -175.3(3)
C17 C16 C21 C20 0.3(5)
C1 C0 C22 O4 -175.0(3)
C8 C0 C22 O4 63.6(3)
C15 C0 C22 O4 -53.6(4)
C0 C22 O4 C23 -164.4(3)
C22 O4 C23 C24 -68.8(4)
C22 O4 C23 C28 113.0(4)
O4 C23 C24 F13 0.5(5)
C28 C23 C24 F13 178.7(3)
O4 C23 C24 C25 -179.3(3)
C28 C23 C24 C25 -1.1(5)
F13 C24 C25 F14 0.4(5)
C23 C24 C25 F14 -179.8(3)
F13 C24 C25 C26 -179.8(3)
C23 C24 C25 C26 0.0(5)
F14 C25 C26 C27 -179.4(3)
C24 C25 C26 C27 0.8(5)
F14 C25 C26 I4 2.8(5)
C24 C25 C26 I4 -177.0(3)
C25 C26 C27 F15 179.0(3)
I4 C26 C27 F15 -3.2(5)
C25 C26 C27 C28 -0.6(5)
I4 C26 C27 C28 177.2(3)
F15 C27 C28 F16 -0.5(5)
C26 C27 C28 F16 179.1(3)
F15 C27 C28 C23 180.0(3)
C26 C27 C28 C23 -0.5(5)
O4 C23 C28 F16 0.0(5)
C24 C23 C28 F16 -178.3(3)
O4 C23 C28 C27 179.5(3)
C24 C23 C28 C27 1.3(5)
